data_7151330
loop_
_publ_author_name
'Pereira, Raquel'
'Furst, Audrey'
'Iglesias, Beatriz'
'Germain, Pierre'
'Gronemeyer, Hinrich'
'de Lera, Angel R.'

_publ_section_title
;
 Insights into the mechanism of the site-selective sequential
 palladium-catalyzed cross-coupling reactions of
 dibromothiophenes/dibromothiazoles and arylboronic acids. Synthesis of
 PPARbeta/delta agonists.
;
_journal_issue 24
_journal_name_full 'Organic &amp; biomolecular chemistry'
_journal_page_first 4514
_journal_page_last 4525
_journal_paper_doi 10.1039/b612235c
_journal_volume 4
_journal_year 2006
_chemical_formula_sum 'C40 H33 Br2 N O P2 Pd S'
_chemical_formula_weight 903.89
_chemical_name_systematic
;
?
;
_space_group_IT_number 15
_symmetry_cell_setting monoclinic
_symmetry_space_group_name_Hall '-C 2yc'
_symmetry_space_group_name_H-M 'C 1 2/c 1'
_atom_sites_solution_hydrogens geom
_atom_sites_solution_primary direct
_atom_sites_solution_secondary difmap
_audit_creation_method SHELXL-97
_cell_angle_alpha 90.00
_cell_angle_beta 113.582(3)
_cell_angle_gamma 90.00
_cell_formula_units_Z 4
_cell_length_a 25.775(4)
_cell_length_b 13.4291(19)
_cell_length_c 11.7221(16)
_cell_measurement_temperature 293(2)
_cell_volume 3718.6(9)
_computing_cell_refinement 'Bruker SMART'
_computing_data_collection 'Bruker SMART'
_computing_data_reduction 'Bruker SAINT'
_computing_molecular_graphics 'Bruker SHELXTL'
_computing_publication_material 'Bruker SHELXTL'
_computing_structure_refinement 'SHELXL-97 (Sheldrick, 1997)'
_computing_structure_solution 'SHELXS-97 (Sheldrick, 1990)'
_diffrn_ambient_temperature 293(2)
_diffrn_measured_fraction_theta_full 0.973
_diffrn_measured_fraction_theta_max 0.931
_diffrn_measurement_device_type 'CCD area detector'
_diffrn_measurement_method 'phi and omega scans'
_diffrn_radiation_monochromator graphite
_diffrn_radiation_source 'fine-focus sealed tube'
_diffrn_radiation_type MoK\a
_diffrn_radiation_wavelength 0.71073
_diffrn_reflns_av_R_equivalents 0.0563
_diffrn_reflns_av_sigmaI/netI 0.0776
_diffrn_reflns_limit_h_max 33
_diffrn_reflns_limit_h_min -29
_diffrn_reflns_limit_k_max 17
_diffrn_reflns_limit_k_min -17
_diffrn_reflns_limit_l_max 15
_diffrn_reflns_limit_l_min -14
_diffrn_reflns_number 10594
_diffrn_reflns_theta_full 25.00
_diffrn_reflns_theta_max 28.01
_diffrn_reflns_theta_min 1.72
_exptl_absorpt_coefficient_mu 2.823
_exptl_absorpt_correction_T_max 1.0000
_exptl_absorpt_correction_T_min 0.6282
_exptl_absorpt_correction_type multi-scan
_exptl_crystal_colour colorless
_exptl_crystal_density_diffrn 1.615
_exptl_crystal_density_method 'not measured'
_exptl_crystal_description prism
_exptl_crystal_F_000 1800
_exptl_crystal_size_max 0.34
_exptl_crystal_size_mid 0.33
_exptl_crystal_size_min 0.17
_refine_diff_density_max 1.344
_refine_diff_density_min -0.895
_refine_diff_density_rms 0.135
_refine_ls_extinction_method none
_refine_ls_goodness_of_fit_ref 1.142
_refine_ls_hydrogen_treatment constr
_refine_ls_matrix_type full
_refine_ls_number_parameters 250
_refine_ls_number_reflns 4193
_refine_ls_number_restraints 0
_refine_ls_restrained_S_all 1.142
_refine_ls_R_factor_all 0.1219
_refine_ls_R_factor_gt 0.0794
_refine_ls_shift/su_max 0.000
_refine_ls_shift/su_mean 0.000
_refine_ls_structure_factor_coef Fsqd
_refine_ls_weighting_details 'calc w=1/[\s^2^(Fo^2^)+(0.0534P)^2^+57.7928P] where P=(Fo^2^+2Fc^2^)/3'
_refine_ls_weighting_scheme calc
_refine_ls_wR_factor_gt 0.2022
_refine_ls_wR_factor_ref 0.2156
_reflns_number_gt 2691
_reflns_number_total 4193
_reflns_threshold_expression >2sigma(I)
_cod_data_source_file b612235c.txt
_cod_data_source_block rp21
_cod_depositor_comments
;
The following automatic conversions were performed:
'_symmetry_cell_setting' value 'Monoclinic' changed to 'monoclinic'
according to '/home/saulius/struct/CIF-dictionaries/cif_core.dic'
dictionary named 'cif_core.dic' version 2.4.1 from
2010-06-29.

'_exptl_absorpt_correction_type' value 'MULTI-SCAN' changed
to 'multi-scan' according to
'/home/saulius/struct/CIF-dictionaries/cif_core.dic' dictionary named
'cif_core.dic' version 2.4.1 from 2010-06-29.

Automatic conversion script
Id: cif_fix_enum 1527 2010-12-29 10:47:43Z saulius 
;
_cod_original_sg_symbol_H-M C2/c
_cod_database_code 7151330

loop_
_symmetry_equiv_pos_as_xyz
'x, y, z'
'-x, y, -z+1/2'
'x+1/2, y+1/2, z'
'-x+1/2, y+1/2, -z+1/2'
'-x, -y, -z'
'x, -y, z-1/2'
'-x+1/2, -y+1/2, -z'
'x+1/2, -y+1/2, z-1/2'

loop_
_atom_site_label
_atom_site_type_symbol
_atom_site_fract_x
_atom_site_fract_y
_atom_site_fract_z
_atom_site_U_iso_or_equiv
_atom_site_adp_type
_atom_site_occupancy
_atom_site_symmetry_multiplicity
_atom_site_calc_flag
_atom_site_refinement_flags
_atom_site_disorder_assembly
_atom_site_disorder_group
Pd Pd 0.0000 0.25300(7) 0.7500 0.0404(3) Uani 1 2 d S . .
Br2 Br 0.0000 0.44008(11) 0.7500 0.0719(5) Uani 1 2 d S . .
P1 P 0.09914(9) 0.25221(19) 0.8237(2) 0.0457(6) Uani 1 1 d . . .
C10 C 0.1302(4) 0.3247(7) 0.9649(9) 0.051(2) Uani 1 1 d . . .
C11 C 0.1847(4) 0.3676(8) 1.0080(10) 0.054(2) Uani 1 1 d . . .
H11 H 0.2053 0.3638 0.9588 0.065 Uiso 1 1 calc R . .
C12 C 0.2078(5) 0.4148(9) 1.1209(11) 0.070(3) Uani 1 1 d . . .
H12 H 0.2433 0.4444 1.1465 0.083 Uiso 1 1 calc R . .
C13 C 0.1789(6) 0.4183(11) 1.1953(11) 0.085(4) Uani 1 1 d . . .
H13 H 0.1954 0.4498 1.2722 0.102 Uiso 1 1 calc R . .
C14 C 0.1258(6) 0.3768(14) 1.1608(12) 0.104(5) Uani 1 1 d . . .
H14 H 0.1067 0.3775 1.2134 0.125 Uiso 1 1 calc R . .
C15 C 0.1020(5) 0.3334(10) 1.0420(11) 0.078(4) Uani 1 1 d . . .
H15 H 0.0652 0.3093 1.0141 0.094 Uiso 1 1 calc R . .
C20 C 0.1344(4) 0.1313(8) 0.8677(9) 0.049(2) Uani 1 1 d . . .
C21 C 0.1615(4) 0.1023(9) 0.9940(11) 0.069(3) Uani 1 1 d . . .
H21 H 0.1662 0.1477 1.0573 0.082 Uiso 1 1 calc R . .
C22 C 0.1809(5) 0.0047(12) 1.0221(15) 0.090(5) Uani 1 1 d . . .
H22 H 0.2006 -0.0131 1.1050 0.108 Uiso 1 1 calc R . .
C23 C 0.1720(6) -0.0648(12) 0.9327(17) 0.093(5) Uani 1 1 d . . .
H23 H 0.1832 -0.1304 0.9542 0.112 Uiso 1 1 calc R . .
C24 C 0.1449(5) -0.0360(9) 0.8038(15) 0.081(4) Uani 1 1 d . . .
H24 H 0.1405 -0.0818 0.7411 0.097 Uiso 1 1 calc R . .
C25 C 0.1255(4) 0.0609(8) 0.7743(11) 0.061(3) Uani 1 1 d . . .
H25 H 0.1063 0.0791 0.6914 0.073 Uiso 1 1 calc R . .
C30 C 0.1268(4) 0.2977(7) 0.7100(9) 0.049(2) Uani 1 1 d . . .
C31 C 0.1819(5) 0.2741(8) 0.7293(11) 0.062(3) Uani 1 1 d . . .
H31 H 0.2048 0.2403 0.8011 0.074 Uiso 1 1 calc R . .
C33 C 0.1665(8) 0.3543(10) 0.5365(14) 0.094(5) Uani 1 1 d . . .
H33 H 0.1796 0.3740 0.4767 0.112 Uiso 1 1 calc R . .
C32 C 0.2036(6) 0.3012(9) 0.6400(12) 0.074(3) Uani 1 1 d . . .
H32 H 0.2402 0.2849 0.6495 0.088 Uiso 1 1 calc R . .
C34 C 0.1138(7) 0.3780(10) 0.5184(12) 0.084(4) Uani 1 1 d . . .
H34 H 0.0915 0.4142 0.4483 0.101 Uiso 1 1 calc R . .
C35 C 0.0922(5) 0.3494(7) 0.6024(10) 0.061(3) Uani 1 1 d . . .
H35 H 0.0549 0.3642 0.5884 0.074 Uiso 1 1 calc R . .
S S 0.0154(2) 0.0512(4) 0.8976(6) 0.0474(13) Uani 0.50 1 d P . .
C1 C 0.0000 0.1056(9) 0.7500 0.040(3) Uani 1 2 d S . .
C3 C 0.0006(9) -0.0668(16) 0.830(2) 0.045(5) Uani 0.50 1 d P . .
Br1 Br -0.03846(13) -0.16554(17) 0.5984(2) 0.0665(7) Uani 0.50 1 d P . .
N N -0.0161(7) 0.0389(13) 0.6639(17) 0.040(4) Uani 0.50 1 d P . .
C2 C -0.0162(9) -0.0569(16) 0.708(2) 0.043(5) Uani 0.50 1 d P . .
C4 C 0.0016(13) -0.1555(17) 0.906(3) 0.082(8) Uani 0.50 1 d P . .
H4A H -0.0022 -0.2152 0.8561 0.099 Uiso 0.50 1 calc PR . .
H4B H 0.0377 -0.1587 0.9766 0.099 Uiso 0.50 1 calc PR . .
O O -0.0441(14) -0.1522(16) 0.949(2) 0.153(12) Uani 0.50 1 d P . .
H1 H -0.0735 -0.1345 0.8921 0.230 Uiso 0.50 1 calc PR . .

loop_
_atom_site_aniso_label
_atom_site_aniso_U_11
_atom_site_aniso_U_22
_atom_site_aniso_U_33
_atom_site_aniso_U_23
_atom_site_aniso_U_13
_atom_site_aniso_U_12
Pd 0.0317(5) 0.0364(5) 0.0444(6) 0.000 0.0063(4) 0.000
Br2 0.0738(11) 0.0417(8) 0.0766(12) 0.000 0.0054(9) 0.000
P1 0.0333(11) 0.0504(13) 0.0462(13) 0.0116(12) 0.0081(10) -0.0016(11)
C10 0.039(5) 0.068(6) 0.044(5) 0.010(5) 0.015(4) 0.004(4)
C11 0.040(5) 0.067(6) 0.054(6) 0.001(5) 0.017(5) 0.007(5)
C12 0.042(6) 0.083(8) 0.065(8) -0.013(6) 0.002(5) 0.001(5)
C13 0.073(9) 0.122(11) 0.045(7) -0.012(7) 0.007(6) 0.016(8)
C14 0.087(10) 0.185(16) 0.040(7) -0.012(9) 0.024(7) 0.003(10)
C15 0.054(7) 0.126(11) 0.053(7) 0.004(7) 0.019(5) -0.015(7)
C20 0.034(5) 0.066(6) 0.051(6) 0.018(5) 0.023(4) 0.007(4)
C21 0.040(6) 0.094(8) 0.067(7) 0.035(6) 0.016(5) 0.009(5)
C22 0.057(7) 0.122(12) 0.097(11) 0.068(10) 0.038(7) 0.035(8)
C23 0.081(9) 0.096(10) 0.130(13) 0.063(10) 0.072(10) 0.049(8)
C24 0.075(8) 0.063(7) 0.130(13) 0.013(8) 0.069(9) 0.011(6)
C25 0.049(6) 0.076(7) 0.072(8) 0.026(6) 0.039(5) 0.018(5)
C30 0.056(6) 0.054(5) 0.037(5) 0.001(4) 0.018(4) -0.011(4)
C31 0.058(6) 0.068(7) 0.065(7) 0.007(5) 0.030(5) -0.008(5)
C33 0.159(16) 0.068(8) 0.078(10) -0.009(7) 0.071(11) -0.029(10)
C32 0.092(9) 0.074(8) 0.074(8) -0.007(7) 0.054(7) -0.016(7)
C34 0.104(11) 0.075(8) 0.054(7) 0.018(6) 0.011(7) -0.022(8)
C35 0.079(7) 0.050(6) 0.053(6) -0.004(5) 0.024(6) -0.018(5)
S 0.056(3) 0.043(3) 0.041(3) 0.001(3) 0.017(3) -0.005(2)
C1 0.039(7) 0.033(6) 0.046(7) 0.000 0.016(6) 0.000
C3 0.038(13) 0.050(11) 0.047(13) 0.005(9) 0.017(10) -0.003(9)
Br1 0.0961(19) 0.0465(12) 0.0654(15) -0.0126(10) 0.0413(15) -0.0144(12)
N 0.040(9) 0.051(10) 0.028(9) 0.003(8) 0.012(8) 0.002(7)
C2 0.028(12) 0.049(11) 0.058(17) -0.014(10) 0.024(9) -0.007(7)
C4 0.10(2) 0.038(12) 0.12(2) 0.028(13) 0.046(19) -0.008(13)
O 0.28(4) 0.097(16) 0.103(17) -0.018(13) 0.10(2) -0.086(19)

loop_
_atom_type_symbol
_atom_type_description
_atom_type_scat_dispersion_real
_atom_type_scat_dispersion_imag
_atom_type_scat_source
C C 0.0033 0.0016 'International Tables Vol C Tables 4.2.6.8 and 6.1.1.4'
H H 0.0000 0.0000 'International Tables Vol C Tables 4.2.6.8 and 6.1.1.4'
N N 0.0061 0.0033 'International Tables Vol C Tables 4.2.6.8 and 6.1.1.4'
O O 0.0106 0.0060 'International Tables Vol C Tables 4.2.6.8 and 6.1.1.4'
P P 0.1023 0.0942 'International Tables Vol C Tables 4.2.6.8 and 6.1.1.4'
S S 0.1246 0.1234 'International Tables Vol C Tables 4.2.6.8 and 6.1.1.4'
Br Br -0.2901 2.4595 'International Tables Vol C Tables 4.2.6.8 and 6.1.1.4'
Pd Pd -0.9988 1.0072 'International Tables Vol C Tables 4.2.6.8 and 6.1.1.4'

loop_
_geom_angle_atom_site_label_1
_geom_angle_atom_site_label_2
_geom_angle_atom_site_label_3
_geom_angle
_geom_angle_site_symmetry_1
_geom_angle_site_symmetry_3
_geom_angle_publ_flag
C1 Pd P1 89.74(7) . 2_556 ?
C1 Pd P1 89.74(7) . . ?
P1 Pd P1 179.48(13) 2_556 . ?
C1 Pd Br2 180.000(1) . . ?
P1 Pd Br2 90.26(7) 2_556 . ?
P1 Pd Br2 90.26(7) . . ?
C10 P1 C20 103.4(5) . . ?
C10 P1 C30 109.0(4) . . ?
C20 P1 C30 101.8(4) . . ?
C10 P1 Pd 110.6(3) . . ?
C20 P1 Pd 116.9(3) . . ?
C30 P1 Pd 114.2(3) . . ?
C15 C10 C11 116.2(10) . . ?
C15 C10 P1 119.5(8) . . ?
C11 C10 P1 124.1(8) . . ?
C12 C11 C10 121.4(10) . . ?
C13 C12 C11 119.9(11) . . ?
C12 C13 C14 122.2(12) . . ?
C13 C14 C15 116.5(13) . . ?
C10 C15 C14 123.6(11) . . ?
C25 C20 C21 119.5(10) . . ?
C25 C20 P1 118.2(7) . . ?
C21 C20 P1 121.3(9) . . ?
C22 C21 C20 119.0(13) . . ?
C23 C22 C21 122.1(13) . . ?
C22 C23 C24 119.2(13) . . ?
C25 C24 C23 119.2(14) . . ?
C24 C25 C20 120.7(11) . . ?
C31 C30 C35 120.2(10) . . ?
C31 C30 P1 118.2(8) . . ?
C35 C30 P1 121.5(8) . . ?
C30 C31 C32 120.2(11) . . ?
C34 C33 C32 124.1(13) . . ?
C33 C32 C31 115.8(13) . . ?
C33 C34 C35 120.3(13) . . ?
C34 C35 C30 119.4(12) . . ?
C3 S C1 90.4(9) . . ?
N C1 S 110.7(11) . . ?
N C1 Pd 134.1(9) . . ?
S C1 Pd 114.4(4) . . ?
C2 C3 C4 131(2) . . ?
C2 C3 S 108.5(19) . . ?
C4 C3 S 120.5(19) . . ?
C1 N C2 113.7(17) . . ?
C3 C2 N 117(2) . . ?
C3 C2 Br1 123(2) . . ?
N C2 Br1 120.9(17) . . ?
O C4 C3 111(2) . . ?

loop_
_geom_bond_atom_site_label_1
_geom_bond_atom_site_label_2
_geom_bond_distance
_geom_bond_site_symmetry_2
_geom_bond_publ_flag
Pd C1 1.979(12) . ?
Pd P1 2.347(2) 2_556 ?
Pd P1 2.347(2) . ?
Pd Br2 2.5123(18) . ?
P1 C10 1.808(10) . ?
P1 C20 1.832(10) . ?
P1 C30 1.849(10) . ?
C10 C15 1.371(15) . ?
C10 C11 1.412(13) . ?
C11 C12 1.370(14) . ?
C12 C13 1.356(18) . ?
C13 C14 1.382(19) . ?
C14 C15 1.403(17) . ?
C20 C25 1.394(15) . ?
C20 C21 1.416(14) . ?
C21 C22 1.394(17) . ?
C22 C23 1.35(2) . ?
C23 C24 1.44(2) . ?
C24 C25 1.387(15) . ?
C30 C31 1.383(14) . ?
C30 C35 1.403(14) . ?
C31 C32 1.419(15) . ?
C33 C34 1.33(2) . ?
C33 C32 1.40(2) . ?
C34 C35 1.367(17) . ?
S C3 1.75(2) . ?
S C1 1.770(7) . ?
C1 N 1.288(19) . ?
C3 C2 1.32(3) . ?
C3 C4 1.48(3) . ?
Br1 C2 1.87(2) . ?
N C2 1.39(3) . ?
C4 O 1.46(4) . ?
